data_7129328
loop_
_publ_author_name
'Li, Bin'
'Huse, Kevin'
'W\"olper, Christoph'
'Schulz, Stephan'

_publ_section_title
;
 Synthesis and reactivity of heteroleptic zinc(i) complexes toward
 heteroallenes
;
_journal_name_full 'Chemical Communications'
_journal_paper_doi 10.1039/D1CC05617D
_journal_year 2021
_chemical_formula_sum 'C45 H61 N5 Zn'
_chemical_formula_weight 737.35
_space_group_crystal_system monoclinic
_space_group_IT_number 11
_space_group_name_Hall '-P 2yb'
_space_group_name_H-M_alt 'P 1 21/m 1'
_atom_sites_solution_hydrogens geom
_atom_sites_solution_primary direct
_atom_sites_solution_secondary difmap
_audit_creation_method SHELXL-2017/1
_audit_update_record
;
2021-09-22 deposited with the CCDC.	2021-11-22 downloaded from the CCDC.
;
_cell_angle_alpha 90
_cell_angle_beta 103.356(2)
_cell_angle_gamma 90
_cell_formula_units_Z 2
_cell_length_a 10.8458(11)
_cell_length_b 17.2914(17)
_cell_length_c 11.5079(11)
_cell_measurement_reflns_used 9941
_cell_measurement_temperature 100(2)
_cell_measurement_theta_max 28.25
_cell_measurement_theta_min 2.17
_cell_volume 2099.8(4)
_computing_cell_refinement 'BRUKER APEX3(v2019.1-0)'
_computing_data_collection 'BRUKER APEX3(v2019.1-0)'
_computing_data_reduction 'BRUKER APEX3(v2019.1-0)'
_computing_molecular_graphics 'ORTEP/PLATON (Spek)'
_computing_publication_material 'BRUKER AXS SHELXTL (c) 2008 / Vers. 2008/4'
_computing_structure_refinement 'SHELXL-2017/1 (Sheldrick, 2017)'
_computing_structure_solution 'BRUKER APEX3(v2019.1-0)'
_diffrn_ambient_temperature 100(2)
_diffrn_detector_area_resol_mean 512
_diffrn_measured_fraction_theta_full 1.000
_diffrn_measured_fraction_theta_max 0.997
_diffrn_measurement_device_type 'Bruker D8 KAPPA II (APEX II detector)'
_diffrn_measurement_method 'Data collection strategy APEX 3/QUEEN'
_diffrn_radiation_monochromator 'Triumph Goebel mirror'
_diffrn_radiation_source 'fine-focus sealed tube'
_diffrn_radiation_type MoK\a
_diffrn_radiation_wavelength 0.71073
_diffrn_reflns_av_R_equivalents 0.0534
_diffrn_reflns_av_unetI/netI 0.0305
_diffrn_reflns_Laue_measured_fraction_full 1.000
_diffrn_reflns_Laue_measured_fraction_max 0.997
_diffrn_reflns_limit_h_max 16
_diffrn_reflns_limit_h_min -16
_diffrn_reflns_limit_k_max 26
_diffrn_reflns_limit_k_min -26
_diffrn_reflns_limit_l_max 17
_diffrn_reflns_limit_l_min -17
_diffrn_reflns_number 74237
_diffrn_reflns_point_group_measured_fraction_full 1.000
_diffrn_reflns_point_group_measured_fraction_max 0.997
_diffrn_reflns_theta_full 25.242
_diffrn_reflns_theta_max 33.311
_diffrn_reflns_theta_min 1.819
_exptl_absorpt_coefficient_mu 0.620
_exptl_absorpt_correction_T_max 0.75
_exptl_absorpt_correction_T_min 0.70
_exptl_absorpt_correction_type multi-scan
_exptl_absorpt_process_details
; 
 SADABS
 R.H. Blessing, Acta Cryst. (1995) A51 33-38 
;
_exptl_crystal_colour 'pale yellow'
_exptl_crystal_density_diffrn 1.166
_exptl_crystal_description tablet
_exptl_crystal_F_000 792
_exptl_crystal_size_max 0.220
_exptl_crystal_size_mid 0.114
_exptl_crystal_size_min 0.064
_refine_diff_density_max 0.669
_refine_diff_density_min -0.448
_refine_diff_density_rms 0.060
_refine_ls_extinction_method none
_refine_ls_goodness_of_fit_ref 1.047
_refine_ls_hydrogen_treatment constr
_refine_ls_matrix_type full
_refine_ls_number_parameters 258
_refine_ls_number_reflns 8327
_refine_ls_number_restraints 0
_refine_ls_restrained_S_all 1.047
_refine_ls_R_factor_all 0.0580
_refine_ls_R_factor_gt 0.0383
_refine_ls_shift/su_max 0.001
_refine_ls_shift/su_mean 0.000
_refine_ls_structure_factor_coef Fsqd
_refine_ls_weighting_details 'w=1/[\s^2^(Fo^2^)+(0.0486P)^2^+0.4970P] where P=(Fo^2^+2Fc^2^)/3'
_refine_ls_weighting_scheme calc
_refine_ls_wR_factor_gt 0.0907
_refine_ls_wR_factor_ref 0.0996
_reflns_Friedel_coverage 0.000
_reflns_number_gt 6491
_reflns_number_total 8327
_reflns_threshold_expression 'I > 2\s(I)'
_cod_data_source_file d1cc05617d2.cif
_cod_data_source_block lb_245m
_cod_depositor_comments
;
The following automatic conversions were performed:

data item '_atom_sites_solution_secondary' value 'diffmap' was
changed to 'difmap'.

Automatic conversion script
Id: cif_fix_values 7556 2019-12-06 15:28:31Z antanas 
;
_cod_original_sg_symbol_H-M 'P 21/m'
_cod_database_code 7129328
_shelx_shelxl_version_number 2017/1
_shelx_space_group_comment
;
The symmetry employed for this shelxl refinement is uniquely defined
by the following loop, which should always be used as a source of
symmetry information in preference to the above space-group names.
They are only intended as comments.
;
_shelx_estimated_absorpt_t_min 0.876
_shelx_estimated_absorpt_t_max 0.961

loop_
_space_group_symop_operation_xyz
'x, y, z'
'-x, y+1/2, -z'
'-x, -y, -z'
'x, -y-1/2, z'

loop_
_atom_site_label
_atom_site_type_symbol
_atom_site_fract_x
_atom_site_fract_y
_atom_site_fract_z
_atom_site_U_iso_or_equiv
_atom_site_adp_type
_atom_site_occupancy
_atom_site_site_symmetry_order
_atom_site_calc_flag
_atom_site_refinement_flags_posn
_atom_site_refinement_flags_adp
_atom_site_refinement_flags_occupancy
_atom_site_disorder_assembly
_atom_site_disorder_group
Zn1 Zn 0.75026(2) 0.250000 0.75788(2) 0.01793(5) Uani 1 2 d S T P . .
N1 N 0.56412(13) 0.250000 0.77862(12) 0.0231(3) Uani 1 2 d S T P . .
N2 N 0.85615(9) 0.33691(6) 0.83093(8) 0.01900(17) Uani 1 1 d . . . . .
N3 N 0.51355(13) 0.250000 0.66299(12) 0.0235(3) Uani 1 2 d S T P . .
N4 N 0.60508(13) 0.250000 0.60760(12) 0.0219(3) Uani 1 2 d S T P . .
C3 C 0.93996(10) 0.32376(7) 0.93368(9) 0.0197(2) Uani 1 1 d . . . . .
C4 C 0.96984(14) 0.250000 0.98366(13) 0.0202(3) Uani 1 2 d S T P . .
H4 H 1.017835 0.250000 1.063955 0.024 Uiso 1 2 calc R U P . .
C5 C 1.01270(12) 0.39050(8) 1.00142(12) 0.0288(3) Uani 1 1 d . . . . .
H5A H 1.081922 0.405141 0.964154 0.043 Uiso 1 1 calc R U . . .
H5B H 1.047726 0.375028 1.084412 0.043 Uiso 1 1 calc R U . . .
H5C H 0.955691 0.434674 0.999690 0.043 Uiso 1 1 calc R U . . .
C6 C 0.84313(11) 0.41398(7) 0.78215(10) 0.0240(2) Uani 1 1 d . . . . .
C7 C 0.92860(14) 0.44024(8) 0.71578(11) 0.0300(3) Uani 1 1 d . . . . .
C8 C 0.91203(17) 0.51455(9) 0.66744(14) 0.0423(4) Uani 1 1 d . . . . .
H8 H 0.969228 0.533271 0.622680 0.051 Uiso 1 1 calc R U . . .
C9 C 0.81388(18) 0.56160(9) 0.68340(16) 0.0485(4) Uani 1 1 d . . . . .
H9 H 0.804449 0.612121 0.650085 0.058 Uiso 1 1 calc R U . . .
C10 C 0.73035(15) 0.53510(9) 0.74739(15) 0.0433(4) Uani 1 1 d . . . . .
H10 H 0.663020 0.567649 0.757471 0.052 Uiso 1 1 calc R U . . .
C11 C 0.74220(12) 0.46104(8) 0.79822(12) 0.0307(3) Uani 1 1 d . . . . .
C12 C 1.03200(15) 0.38855(8) 0.69014(13) 0.0334(3) Uani 1 1 d . . . . .
H12 H 1.048024 0.346267 0.751069 0.040 Uiso 1 1 calc R U . . .
C13 C 1.15724(15) 0.43022(10) 0.69475(15) 0.0428(4) Uani 1 1 d . . . . .
H13A H 1.220942 0.392735 0.682771 0.064 Uiso 1 1 calc R U . . .
H13B H 1.186150 0.455184 0.772748 0.064 Uiso 1 1 calc R U . . .
H13C H 1.144965 0.469461 0.631674 0.064 Uiso 1 1 calc R U . . .
C14 C 0.9845(2) 0.35194(15) 0.5679(2) 0.0696(7) Uani 1 1 d . . . . .
H14A H 0.965458 0.392580 0.507011 0.104 Uiso 1 1 calc R U . . .
H14B H 0.907585 0.322042 0.567139 0.104 Uiso 1 1 calc R U . . .
H14C H 1.049944 0.317582 0.550664 0.104 Uiso 1 1 calc R U . . .
C15 C 0.64981(12) 0.43409(9) 0.86942(13) 0.0347(3) Uani 1 1 d . . . . .
H15 H 0.664814 0.377621 0.885474 0.042 Uiso 1 1 calc R U . . .
C16 C 0.67223(15) 0.47538(11) 0.99036(15) 0.0440(4) Uani 1 1 d . . . . .
H16A H 0.658116 0.531017 0.977466 0.066 Uiso 1 1 calc R U . . .
H16B H 0.759567 0.466393 1.034988 0.066 Uiso 1 1 calc R U . . .
H16C H 0.613348 0.455140 1.035948 0.066 Uiso 1 1 calc R U . . .
C17 C 0.51100(14) 0.44402(12) 0.80027(16) 0.0475(4) Uani 1 1 d . . . . .
H17A H 0.499120 0.419644 0.721584 0.071 Uiso 1 1 calc R U . . .
H17B H 0.490884 0.499232 0.790367 0.071 Uiso 1 1 calc R U . . .
H17C H 0.454746 0.419516 0.844901 0.071 Uiso 1 1 calc R U . . .
C18 C 0.56872(16) 0.250000 0.47614(14) 0.0231(3) Uani 1 2 d S T P . .
C19 C 0.62692(13) 0.31871(7) 0.42606(10) 0.0280(3) Uani 1 1 d . . . . .
C20 C 0.69570(13) 0.29273(9) 0.35105(11) 0.0318(3) Uani 1 1 d . . . . .
C21 C 0.42422(19) 0.250000 0.42714(18) 0.0426(5) Uani 1 2 d S T P . .
H21A H 0.404970 0.244838 0.340003 0.064 Uiso 1 2 calc R U P . .
H21B H 0.388778 0.298640 0.448652 0.064 Uiso 0.5 1 calc R U P . .
H21C H 0.386856 0.206522 0.461551 0.064 Uiso 0.5 1 calc R U P . .
C22 C 0.6045(2) 0.39965(9) 0.46145(14) 0.0498(5) Uani 1 1 d . . . . .
H22A H 0.643661 0.435913 0.415282 0.075 Uiso 1 1 calc R U . . .
H22B H 0.641893 0.406655 0.546819 0.075 Uiso 1 1 calc R U . . .
H22C H 0.513113 0.409509 0.445464 0.075 Uiso 1 1 calc R U . . .
C23 C 0.7651(2) 0.33918(14) 0.27621(14) 0.0589(6) Uani 1 1 d . . . . .
H23A H 0.732069 0.326553 0.191719 0.088 Uiso 1 1 calc R U . . .
H23B H 0.855674 0.326893 0.299202 0.088 Uiso 1 1 calc R U . . .
H23C H 0.752815 0.394430 0.288836 0.088 Uiso 1 1 calc R U . . .
C24 C 0.48145(15) 0.250000 0.85545(15) 0.0269(3) Uani 1 2 d S T P . .
C25 C 0.53771(17) 0.250000 0.97757(16) 0.0376(5) Uani 1 2 d S T P . .
H25 H 0.627457 0.250000 1.003650 0.045 Uiso 1 2 calc R U P . .
C26 C 0.4636(2) 0.250000 1.06131(18) 0.0481(6) Uani 1 2 d S T P . .
H26 H 0.502849 0.250000 1.144135 0.058 Uiso 1 2 calc R U P . .
C27 C 0.3325(2) 0.250000 1.0244(2) 0.0466(6) Uani 1 2 d S T P . .
H27 H 0.281643 0.250000 1.081398 0.056 Uiso 1 2 calc R U P . .
C28 C 0.27650(18) 0.250000 0.90308(19) 0.0384(5) Uani 1 2 d S T P . .
H28 H 0.186716 0.250000 0.877511 0.046 Uiso 1 2 calc R U P . .
C29 C 0.34901(16) 0.250000 0.81866(17) 0.0302(4) Uani 1 2 d S T P . .
H29 H 0.309069 0.250000 0.735986 0.036 Uiso 1 2 calc R U P . .

loop_
_atom_site_aniso_label
_atom_site_aniso_U_11
_atom_site_aniso_U_22
_atom_site_aniso_U_33
_atom_site_aniso_U_23
_atom_site_aniso_U_13
_atom_site_aniso_U_12
Zn1 0.01167(8) 0.02624(9) 0.01381(8) 0.000 -0.00130(5) 0.000
N1 0.0132(5) 0.0384(8) 0.0161(6) 0.000 -0.0002(4) 0.000
N2 0.0151(4) 0.0242(4) 0.0157(4) -0.0010(3) -0.0006(3) 0.0019(3)
N3 0.0158(6) 0.0342(8) 0.0178(6) 0.000 -0.0017(5) 0.000
N4 0.0167(6) 0.0320(7) 0.0143(5) 0.000 -0.0019(4) 0.000
C3 0.0136(4) 0.0281(5) 0.0160(4) -0.0029(4) 0.0006(3) 0.0004(4)
C4 0.0142(6) 0.0305(8) 0.0136(6) 0.000 -0.0012(5) 0.000
C5 0.0256(6) 0.0289(6) 0.0260(6) -0.0048(5) -0.0062(4) -0.0013(5)
C6 0.0233(5) 0.0232(5) 0.0206(5) -0.0016(4) -0.0047(4) 0.0023(4)
C7 0.0365(7) 0.0275(6) 0.0221(5) 0.0029(5) -0.0010(5) 0.0002(5)
C8 0.0544(10) 0.0319(7) 0.0337(7) 0.0104(6) -0.0039(7) -0.0026(7)
C9 0.0562(10) 0.0262(7) 0.0482(9) 0.0066(6) -0.0189(8) 0.0031(7)
C10 0.0377(8) 0.0279(7) 0.0502(9) -0.0089(6) -0.0187(7) 0.0107(6)
C11 0.0250(6) 0.0286(6) 0.0313(6) -0.0099(5) -0.0087(5) 0.0061(5)
C12 0.0414(8) 0.0316(7) 0.0317(7) 0.0045(5) 0.0172(6) -0.0039(6)
C13 0.0363(8) 0.0439(9) 0.0433(8) -0.0015(7) -0.0005(6) -0.0082(7)
C14 0.0552(12) 0.0889(16) 0.0755(14) -0.0487(13) 0.0375(11) -0.0398(11)
C15 0.0206(6) 0.0383(7) 0.0405(7) -0.0178(6) -0.0027(5) 0.0081(5)
C16 0.0318(7) 0.0535(10) 0.0415(8) -0.0213(7) -0.0024(6) 0.0066(7)
C17 0.0236(6) 0.0607(11) 0.0512(9) -0.0274(8) -0.0059(6) 0.0116(7)
C18 0.0199(7) 0.0319(8) 0.0136(6) 0.000 -0.0039(5) 0.000
C19 0.0365(7) 0.0261(6) 0.0162(5) 0.0010(4) -0.0048(4) -0.0016(5)
C20 0.0335(7) 0.0423(7) 0.0158(5) 0.0022(5) -0.0024(4) -0.0097(6)
C21 0.0231(9) 0.0782(17) 0.0206(8) 0.000 -0.0071(7) 0.000
C22 0.0852(14) 0.0282(7) 0.0263(7) 0.0001(5) -0.0072(8) 0.0064(8)
C23 0.0688(12) 0.0856(15) 0.0207(6) 0.0014(8) 0.0069(7) -0.0404(11)
C24 0.0142(6) 0.0450(10) 0.0205(7) 0.000 0.0020(5) 0.000
C25 0.0154(7) 0.0757(16) 0.0206(8) 0.000 0.0018(6) 0.000
C26 0.0225(9) 0.100(2) 0.0217(9) 0.000 0.0050(7) 0.000
C27 0.0217(9) 0.0885(19) 0.0321(10) 0.000 0.0116(8) 0.000
C28 0.0145(7) 0.0659(15) 0.0344(10) 0.000 0.0048(7) 0.000
C29 0.0143(7) 0.0489(11) 0.0255(8) 0.000 0.0010(6) 0.000

loop_
_atom_type_symbol
_atom_type_description
_atom_type_scat_dispersion_real
_atom_type_scat_dispersion_imag
_atom_type_scat_source
C C 0.0033 0.0016 'International Tables Vol C Tables 4.2.6.8 and 6.1.1.4'
H H 0.0000 0.0000 'International Tables Vol C Tables 4.2.6.8 and 6.1.1.4'
N N 0.0061 0.0033 'International Tables Vol C Tables 4.2.6.8 and 6.1.1.4'
Zn Zn 0.2839 1.4301 'International Tables Vol C Tables 4.2.6.8 and 6.1.1.4'

loop_
_geom_angle_atom_site_label_1
_geom_angle_atom_site_label_2
_geom_angle_atom_site_label_3
_geom_angle
_geom_angle_site_symmetry_1
_geom_angle_site_symmetry_3
_geom_angle_publ_flag
N2 Zn1 N2 100.19(6) . 4_565 ?
N2 Zn1 N4 128.40(3) . . ?
N2 Zn1 N4 128.40(3) 4_565 . ?
N2 Zn1 N1 115.95(3) . . ?
N2 Zn1 N1 115.95(3) 4_565 . ?
N4 Zn1 N1 61.46(5) . . ?
N3 N1 C24 117.45(13) . . ?
N3 N1 Zn1 94.16(10) . . ?
C24 N1 Zn1 148.39(11) . . ?
C3 N2 C6 119.25(10) . . ?
C3 N2 Zn1 117.48(8) . . ?
C6 N2 Zn1 123.20(7) . . ?
N4 N3 N1 108.00(13) . . ?
N3 N4 C18 116.80(13) . . ?
N3 N4 Zn1 96.38(9) . . ?
C18 N4 Zn1 146.81(11) . . ?
N2 C3 C4 124.25(11) . . ?
N2 C3 C5 119.70(11) . . ?
C4 C3 C5 116.02(10) . . ?
C3 C4 C3 130.24(14) 4_565 . ?
C7 C6 C11 120.94(12) . . ?
C7 C6 N2 119.54(11) . . ?
C11 C6 N2 119.48(12) . . ?
C8 C7 C6 118.28(14) . . ?
C8 C7 C12 119.90(14) . . ?
C6 C7 C12 121.72(12) . . ?
C9 C8 C7 121.34(17) . . ?
C10 C9 C8 119.88(15) . . ?
C9 C10 C11 121.41(15) . . ?
C10 C11 C6 118.15(15) . . ?
C10 C11 C15 120.07(13) . . ?
C6 C11 C15 121.77(13) . . ?
C7 C12 C14 108.56(15) . . ?
C7 C12 C13 114.02(13) . . ?
C14 C12 C13 109.68(13) . . ?
C11 C15 C16 111.31(13) . . ?
C11 C15 C17 112.18(14) . . ?
C16 C15 C17 110.36(12) . . ?
N4 C18 C19 110.70(9) . 4_565 ?
N4 C18 C19 110.70(9) . . ?
C19 C18 C19 102.83(15) 4_565 . ?
N4 C18 C21 112.64(15) . . ?
C19 C18 C21 109.77(9) 4_565 . ?
C19 C18 C21 109.77(9) . . ?
C20 C19 C22 129.72(14) . . ?
C20 C19 C18 108.87(12) . . ?
C22 C19 C18 121.40(13) . . ?
C19 C20 C20 109.56(8) . 4_565 ?
C19 C20 C23 128.09(16) . . ?
C20 C20 C23 122.35(11) 4_565 . ?
C25 C24 N1 116.20(15) . . ?
C25 C24 C29 118.91(16) . . ?
N1 C24 C29 124.89(16) . . ?
C26 C25 C24 120.60(17) . . ?
C27 C26 C25 120.24(19) . . ?
C26 C27 C28 119.21(19) . . ?
C29 C28 C27 121.22(17) . . ?
C28 C29 C24 119.82(17) . . ?

loop_
_geom_bond_atom_site_label_1
_geom_bond_atom_site_label_2
_geom_bond_distance
_geom_bond_site_symmetry_2
_geom_bond_publ_flag
Zn1 N2 1.9591(10) . ?
Zn1 N2 1.9592(10) 4_565 ?
Zn1 N4 2.0524(13) . ?
Zn1 N1 2.0869(14) . ?
N1 N3 1.3170(18) . ?
N1 C24 1.397(2) . ?
N2 C3 1.3339(14) . ?
N2 C6 1.4402(16) . ?
N3 N4 1.298(2) . ?
N4 C18 1.473(2) . ?
C3 C4 1.4060(13) . ?
C3 C5 1.5092(17) . ?
C6 C7 1.4057(19) . ?
C6 C11 1.4101(18) . ?
C7 C8 1.395(2) . ?
C7 C12 1.515(2) . ?
C8 C9 1.385(3) . ?
C9 C10 1.372(3) . ?
C10 C11 1.401(2) . ?
C11 C15 1.507(2) . ?
C12 C14 1.520(2) . ?
C12 C13 1.528(2) . ?
C15 C16 1.533(2) . ?
C15 C17 1.5413(19) . ?
C18 C19 1.5199(17) 4_565 ?
C18 C19 1.5200(17) . ?
C18 C21 1.538(3) . ?
C19 C20 1.342(2) . ?
C19 C22 1.493(2) . ?
C20 C20 1.478(3) 4_565 ?
C20 C23 1.501(2) . ?
C24 C25 1.397(2) . ?
C24 C29 1.400(2) . ?
C25 C26 1.390(3) . ?
C26 C27 1.386(3) . ?
C27 C28 1.388(3) . ?
C28 C29 1.384(3) . ?
